data_4519488
loop_
_publ_author_name
'Patel, Jessica'
'Leduc, Zachary'
'Numez Avila, Aaron Gabriel'
'Glover, Joseph A.'
'Wu, Kelin'
'Zhang, Yuxing'
'Zhang, Jing'
'Zhai, Xiaoting'
'Jing, Huize'
'Chen, Alex M.'
'Chartrand, Daniel'
'Maris, Thierry'
'Day, Graeme M.'
'Wuest, James D.'

_publ_section_title
;
 Exploring Polymorphism: Hydrochloride Salts of Pitolisant and Analogues
;
_journal_name_full 'Crystal Growth & Design'
_journal_page_first 1268
_journal_page_last 1283
_journal_paper_doi 10.1021/acs.cgd.3c01245
_journal_volume 24
_journal_year 2024
_chemical_absolute_configuration ad
_chemical_formula_moiety 'C18 H30 N O, Cl'
_chemical_formula_sum 'C18 H30 Cl N O'
_chemical_formula_weight 311.88
_chemical_name_systematic
;
1-{3-[3-(4-methylphenyl)propoxy]propyl}piperidin-1-ium chloride
;
_space_group_crystal_system monoclinic
_space_group_IT_number 4
_space_group_name_Hall 'P 2yb'
_space_group_name_H-M_alt 'P 1 21 1'
_atom_sites_solution_hydrogens geom
_atom_sites_solution_primary dual
_audit_contact_author_name
;
;
_audit_creation_date 2023-02-22
_audit_creation_method
;FinalCif V117 by Daniel Kratzert, Freiburg 2023,
https://dkratzert.de/finalcif.html
;
_cell_angle_alpha 90
_cell_angle_beta 97.190(2)
_cell_angle_gamma 90
_cell_formula_units_Z 2
_cell_length_a 7.2009(3)
_cell_length_b 8.3544(4)
_cell_length_c 15.8855(8)
_cell_measurement_reflns_used 5983
_cell_measurement_temperature 250
_cell_measurement_theta_max 54.803
_cell_measurement_theta_min 2.439
_cell_volume 948.14(8)
_computing_cell_refinement
;
SAINT (2020) V8.40B; Integration Software for Single Crystal Data.
Bruker AXS Inc., Madison, WI 53719-1173.
;
_computing_data_collection
;
APEX 3 (2019) Bruker AXS Inc., Madison, WI 53719-1173.
;
_computing_data_reduction
;
SAINT (2020) V8.40B; Integration Software for Single Crystal Data.
Bruker AXS Inc., Madison, WI 53719-1173.
;
_computing_molecular_graphics 'Olex2 1.3 (Dolomanov et al., 2009)'
_computing_publication_material 'Olex2 1.3 (Dolomanov et al., 2009)'
_computing_structure_refinement 'XL  (Sheldrick, 2008)'
_computing_structure_solution 'SHELXT 2018/2 (Sheldrick, 2018)'
_diffrn_ambient_temperature 250
_diffrn_detector 'CMOS Area detector'
_diffrn_detector_area_resol_mean 10.42
_diffrn_detector_type 'Bruker CMOS Photon III '
_diffrn_measured_fraction_theta_full 0.980
_diffrn_measured_fraction_theta_max 0.975
_diffrn_measurement_device 'k-geometry diffractometer'
_diffrn_measurement_device_type 'Bruker Venture Metaljet'
_diffrn_measurement_method '\w and \f scans'
_diffrn_radiation_collimation 'Focusing mirrors'
_diffrn_radiation_monochromator 'Helios MX Mirror Optics'
_diffrn_radiation_probe x-ray
_diffrn_radiation_type 'Ga K\a'
_diffrn_radiation_wavelength 1.34139
_diffrn_reflns_av_R_equivalents 0.0271
_diffrn_reflns_av_unetI/netI 0.0330
_diffrn_reflns_Laue_measured_fraction_full 0.980
_diffrn_reflns_Laue_measured_fraction_max 0.975
_diffrn_reflns_limit_h_max 8
_diffrn_reflns_limit_h_min -8
_diffrn_reflns_limit_k_max 10
_diffrn_reflns_limit_k_min -9
_diffrn_reflns_limit_l_max 19
_diffrn_reflns_limit_l_min -19
_diffrn_reflns_number 9262
_diffrn_reflns_theta_full 53.594
_diffrn_reflns_theta_max 54.943
_diffrn_reflns_theta_min 2.439
_diffrn_source 'Metal Jet'
_diffrn_source_current 2.85
_diffrn_source_power 0.1986735
_diffrn_source_target Ga
_diffrn_source_type 'Gallium Liquid Metal Jet Source'
_diffrn_source_voltage 69.71
_exptl_absorpt_coefficient_mu 1.163
_exptl_absorpt_correction_T_max 0.3027
_exptl_absorpt_correction_T_min 0.2039
_exptl_absorpt_correction_type multi-scan
_exptl_absorpt_process_details
;
SADABS-2016/2 (Bruker,2016/2) was used for absorption correction.
wR2(int) was 0.1002 before and 0.0404 after correction.
The Ratio of minimum to maximum transmission is 0.6736.
The \l/2 correction factor is Not present.
;
_exptl_crystal_colour 'clear light colourless'
_exptl_crystal_colour_lustre clear
_exptl_crystal_colour_modifier light
_exptl_crystal_colour_primary colourless
_exptl_crystal_density_diffrn 1.092
_exptl_crystal_description Plate
_exptl_crystal_F_000 340
_exptl_crystal_size_max 0.28
_exptl_crystal_size_mid 0.16
_exptl_crystal_size_min 0.04
_refine_diff_density_max 1.009
_refine_diff_density_min -0.461
_refine_diff_density_rms 0.099
_refine_ls_abs_structure_details
;
 Refined as an inversion twin.
;
_refine_ls_abs_structure_Flack 0.07(7)
_refine_ls_extinction_coef .
_refine_ls_extinction_method none
_refine_ls_goodness_of_fit_ref 1.305
_refine_ls_hydrogen_treatment constr
_refine_ls_matrix_type full
_refine_ls_number_parameters 294
_refine_ls_number_reflns 3382
_refine_ls_number_restraints 536
_refine_ls_restrained_S_all 1.306
_refine_ls_R_factor_all 0.1089
_refine_ls_R_factor_gt 0.0965
_refine_ls_shift/su_max 0.000
_refine_ls_shift/su_mean 0.000
_refine_ls_structure_factor_coef Fsqd
_refine_ls_weighting_details 'w=1/[\s^2^(Fo^2^)+(0.2000P)^2^] where P=(Fo^2^+2Fc^2^)/3'
_refine_ls_weighting_scheme calc
_refine_ls_wR_factor_gt 0.2611
_refine_ls_wR_factor_ref 0.2918
_reflns_Friedel_coverage 0.785
_reflns_Friedel_fraction_full 0.912
_reflns_Friedel_fraction_max 0.886
_reflns_number_gt 2729
_reflns_number_total 3382
_reflns_threshold_expression 'I > 2\s(I)'
_cod_data_source_file Me-jw25021-finalcif.cif
_cod_data_source_block jw25021
_cod_database_code 4519488

loop_
_space_group_symop_id
_space_group_symop_operation_xyz
1 'x, y, z'
2 '-x, y+1/2, -z'

loop_
_atom_site_label
_atom_site_type_symbol
_atom_site_fract_x
_atom_site_fract_y
_atom_site_fract_z
_atom_site_U_iso_or_equiv
_atom_site_adp_type
_atom_site_occupancy
_atom_site_site_symmetry_order
_atom_site_calc_flag
_atom_site_refinement_flags_posn
_atom_site_refinement_flags_adp
_atom_site_refinement_flags_occupancy
_atom_site_disorder_assembly
_atom_site_disorder_group
Cl2 Cl 1.16688(13) 0.4858(12) 0.42899(10) 0.0884(6) Uani 1 1 d . . . . .
N1 N 0.7483(7) 0.4694(14) 0.4596(3) 0.0763(12) Uani 1 1 d D U . . .
H1A H 0.881693 0.471666 0.450354 0.092 Uiso 0.629(10) 1 calc R U P A 1
H1B H 0.884370 0.466553 0.455650 0.092 Uiso 0.371(10) 1 calc R U P A 2
C4 C 0.8749(10) 0.4591(18) 0.7003(5) 0.107(2) Uani 1 1 d D U . . .
H4AA H 0.891763 0.342905 0.697352 0.129 Uiso 0.629(10) 1 calc R U P A 1
H4AB H 0.978945 0.505767 0.738049 0.129 Uiso 0.629(10) 1 calc R U P A 1
H4BC H 0.928078 0.353015 0.714397 0.129 Uiso 0.371(10) 1 calc R U P A 2
H4BD H 0.961729 0.536044 0.730584 0.129 Uiso 0.371(10) 1 calc R U P A 2
O1A O 0.7027(16) 0.499(3) 0.7256(9) 0.106(3) Uani 0.629(10) 1 d D U P A 1
C1A C 0.708(2) 0.429(2) 0.8052(8) 0.105(3) Uani 0.629(10) 1 d D U P A 1
H1AA H 0.824314 0.456779 0.840845 0.126 Uiso 0.629(10) 1 calc R U P A 1
H1AB H 0.699429 0.312280 0.800284 0.126 Uiso 0.629(10) 1 calc R U P A 1
C2A C 0.5373(18) 0.496(3) 0.8437(8) 0.109(3) Uani 0.629(10) 1 d D U P A 1
H2AA H 0.543018 0.613583 0.844623 0.130 Uiso 0.629(10) 1 calc R U P A 1
H2AB H 0.421648 0.464474 0.808554 0.130 Uiso 0.629(10) 1 calc R U P A 1
C3A C 0.5357(19) 0.435(3) 0.9323(7) 0.116(4) Uani 0.629(10) 1 d D U P A 1
H3AA H 0.651786 0.467235 0.966928 0.140 Uiso 0.629(10) 1 calc R U P A 1
H3AB H 0.532922 0.317336 0.930857 0.140 Uiso 0.629(10) 1 calc R U P A 1
C5A C 0.8542(19) 0.537(2) 0.6116(7) 0.0932(18) Uani 0.629(10) 1 d D U P A 1
H5AA H 0.788641 0.639266 0.612525 0.112 Uiso 0.629(10) 1 calc R U P A 1
H5AB H 0.977764 0.555800 0.593788 0.112 Uiso 0.629(10) 1 calc R U P A 1
C6A C 0.742(3) 0.421(2) 0.5506(14) 0.0875(18) Uani 0.629(10) 1 d D U P A 1
H6AA H 0.793760 0.312872 0.559626 0.105 Uiso 0.629(10) 1 calc R U P A 1
H6AB H 0.612063 0.418951 0.562480 0.105 Uiso 0.629(10) 1 calc R U P A 1
C7A C 0.3704(16) 0.494(2) 0.9739(8) 0.108(4) Uani 0.629(10) 1 d DG U P A 1
C8A C 0.3680(19) 0.439(2) 1.0563(9) 0.109(5) Uani 0.629(10) 1 d G U P A 1
H8A H 0.467004 0.375720 1.082100 0.131 Uiso 0.629(10) 1 calc R U P A 1
C9A C 0.219(2) 0.478(3) 1.1005(8) 0.113(4) Uani 0.629(10) 1 d G U P A 1
H9A H 0.217694 0.440215 1.156223 0.136 Uiso 0.629(10) 1 calc R U P A 1
C10A C 0.0729(19) 0.571(3) 1.0623(10) 0.104(4) Uani 0.629(10) 1 d DG U P A 1
C11A C 0.0753(18) 0.627(2) 0.9799(10) 0.107(4) Uani 0.629(10) 1 d G U P A 1
H11A H -0.023700 0.690042 0.954136 0.128 Uiso 0.629(10) 1 calc R U P A 1
C12A C 0.2240(19) 0.588(2) 0.9357(8) 0.111(4) Uani 0.629(10) 1 d G U P A 1
H12A H 0.225608 0.625549 0.880012 0.133 Uiso 0.629(10) 1 calc R U P A 1
C13A C 0.653(3) 0.349(2) 0.3988(7) 0.102(3) Uani 0.629(10) 1 d D U P A 1
H13A H 0.522142 0.339746 0.409860 0.122 Uiso 0.629(10) 1 calc R U P A 1
H13B H 0.711836 0.244480 0.411769 0.122 Uiso 0.629(10) 1 calc R U P A 1
C14A C 0.653(2) 0.3805(10) 0.3049(6) 0.097(3) Uani 0.629(10) 1 d D U P A 1
H14A H 0.779669 0.368131 0.289614 0.117 Uiso 0.629(10) 1 calc R U P A 1
H14B H 0.570877 0.303614 0.271671 0.117 Uiso 0.629(10) 1 calc R U P A 1
C15A C 0.584(2) 0.5494(8) 0.2857(7) 0.098(2) Uani 0.629(10) 1 d D U P A 1
H15A H 0.448515 0.553138 0.288590 0.118 Uiso 0.629(10) 1 calc R U P A 1
H15B H 0.603988 0.576775 0.227529 0.118 Uiso 0.629(10) 1 calc R U P A 1
C16A C 0.6792(18) 0.6737(14) 0.3457(5) 0.089(2) Uani 0.629(10) 1 d D U P A 1
H16A H 0.619563 0.777863 0.333081 0.106 Uiso 0.629(10) 1 calc R U P A 1
H16B H 0.810586 0.682765 0.336162 0.106 Uiso 0.629(10) 1 calc R U P A 1
C17A C 0.670(3) 0.6330(18) 0.4381(6) 0.082(2) Uani 0.629(10) 1 d D U P A 1
H17A H 0.741143 0.712634 0.474188 0.098 Uiso 0.629(10) 1 calc R U P A 1
H17B H 0.539617 0.637171 0.449619 0.098 Uiso 0.629(10) 1 calc R U P A 1
C18A C -0.084(2) 0.624(3) 1.1109(13) 0.122(4) Uani 0.629(10) 1 d D U P A 1
H18A H -0.172572 0.688499 1.074190 0.183 Uiso 0.629(10) 1 calc R U P A 1
H18B H -0.146798 0.531219 1.130119 0.183 Uiso 0.629(10) 1 calc R U P A 1
H18C H -0.032704 0.687849 1.159494 0.183 Uiso 0.629(10) 1 calc R U P A 1
O1B O 0.714(3) 0.467(5) 0.7405(19) 0.106(3) Uani 0.371(10) 1 d D U P A 2
C1B C 0.718(4) 0.373(3) 0.8127(16) 0.105(3) Uani 0.371(10) 1 d D U P A 2
H1BA H 0.818592 0.407823 0.855806 0.126 Uiso 0.371(10) 1 calc R U P A 2
H1BB H 0.740290 0.260521 0.798784 0.126 Uiso 0.371(10) 1 calc R U P A 2
C2B C 0.527(3) 0.388(3) 0.8472(12) 0.094(5) Uani 0.371(10) 1 d D U P A 2
H2BA H 0.506045 0.295567 0.882675 0.113 Uiso 0.371(10) 1 calc R U P A 2
H2BB H 0.425297 0.393033 0.800120 0.113 Uiso 0.371(10) 1 calc R U P A 2
C3B C 0.532(3) 0.545(3) 0.9004(11) 0.086(4) Uani 0.371(10) 1 d D U P A 2
H3BA H 0.651081 0.548550 0.938077 0.103 Uiso 0.371(10) 1 calc R U P A 2
H3BB H 0.529594 0.636399 0.861910 0.103 Uiso 0.371(10) 1 calc R U P A 2
C5B C 0.894(3) 0.483(4) 0.6086(9) 0.0932(18) Uani 0.371(10) 1 d D U P A 2
H5BA H 0.994094 0.413061 0.593671 0.112 Uiso 0.371(10) 1 calc R U P A 2
H5BB H 0.931772 0.593617 0.600292 0.112 Uiso 0.371(10) 1 calc R U P A 2
C6B C 0.720(4) 0.449(3) 0.549(2) 0.0875(18) Uani 0.371(10) 1 d D U P A 2
H6BA H 0.679172 0.338901 0.557875 0.105 Uiso 0.371(10) 1 calc R U P A 2
H6BB H 0.620023 0.521076 0.562127 0.105 Uiso 0.371(10) 1 calc R U P A 2
C7B C 0.373(3) 0.560(3) 0.9536(13) 0.092(5) Uani 0.371(10) 1 d DG U P A 2
C8B C 0.399(3) 0.472(3) 1.0284(13) 0.090(5) Uani 0.371(10) 1 d G U P A 2
H8B H 0.507316 0.409551 1.041089 0.108 Uiso 0.371(10) 1 calc R U P A 2
C9B C 0.265(4) 0.477(5) 1.0844(13) 0.104(6) Uani 0.371(10) 1 d G U P A 2
H9B H 0.283293 0.417123 1.134900 0.124 Uiso 0.371(10) 1 calc R U P A 2
C10B C 0.105(4) 0.569(6) 1.0656(18) 0.109(5) Uani 0.371(10) 1 d DG U P A 2
C11B C 0.079(3) 0.658(5) 0.991(2) 0.116(6) Uani 0.371(10) 1 d G U P A 2
H11B H -0.029546 0.720255 0.978120 0.139 Uiso 0.371(10) 1 calc R U P A 2
C12B C 0.212(4) 0.653(3) 0.9349(15) 0.114(7) Uani 0.371(10) 1 d G U P A 2
H12B H 0.194475 0.712686 0.884308 0.136 Uiso 0.371(10) 1 calc R U P A 2
C13B C 0.661(6) 0.315(3) 0.4217(13) 0.102(3) Uani 0.371(10) 1 d D U P A 2
H13C H 0.717173 0.221526 0.452411 0.122 Uiso 0.371(10) 1 calc R U P A 2
H13D H 0.525625 0.313773 0.424794 0.122 Uiso 0.371(10) 1 calc R U P A 2
C14B C 0.700(4) 0.3124(19) 0.3299(12) 0.102(3) Uani 0.371(10) 1 d D U P A 2
H14C H 0.645540 0.216294 0.301220 0.122 Uiso 0.371(10) 1 calc R U P A 2
H14D H 0.835080 0.311846 0.327243 0.122 Uiso 0.371(10) 1 calc R U P A 2
C15B C 0.612(4) 0.4619(14) 0.2870(12) 0.098(3) Uani 0.371(10) 1 d D U P A 2
H15C H 0.623239 0.458746 0.226147 0.118 Uiso 0.371(10) 1 calc R U P A 2
H15D H 0.478592 0.466036 0.293747 0.118 Uiso 0.371(10) 1 calc R U P A 2
C16B C 0.711(3) 0.6096(19) 0.3267(10) 0.094(3) Uani 0.371(10) 1 d D U P A 2
H16C H 0.662528 0.706329 0.296483 0.113 Uiso 0.371(10) 1 calc R U P A 2
H16D H 0.845522 0.602690 0.324063 0.113 Uiso 0.371(10) 1 calc R U P A 2
C17B C 0.671(5) 0.615(3) 0.4185(11) 0.085(2) Uani 0.371(10) 1 d D U P A 2
H17C H 0.729627 0.709487 0.447091 0.102 Uiso 0.371(10) 1 calc R U P A 2
H17D H 0.535760 0.620326 0.420985 0.102 Uiso 0.371(10) 1 calc R U P A 2
C18B C -0.042(4) 0.563(5) 1.127(2) 0.122(4) Uani 0.371(10) 1 d D U P A 2
H18D H -0.145682 0.633081 1.106247 0.183 Uiso 0.371(10) 1 calc R U P A 2
H18E H -0.087164 0.454533 1.130370 0.183 Uiso 0.371(10) 1 calc R U P A 2
H18F H 0.013102 0.598784 1.182472 0.183 Uiso 0.371(10) 1 calc R U P A 2

loop_
_atom_site_aniso_label
_atom_site_aniso_U_11
_atom_site_aniso_U_22
_atom_site_aniso_U_33
_atom_site_aniso_U_23
_atom_site_aniso_U_13
_atom_site_aniso_U_12
Cl2 0.0414(7) 0.0604(7) 0.1670(14) -0.0013(9) 0.0267(6) -0.0012(6)
N1 0.065(2) 0.077(3) 0.087(2) 0.001(2) 0.0109(17) -0.003(2)
C4 0.090(4) 0.130(5) 0.102(3) 0.010(3) 0.010(3) 0.001(4)
O1A 0.103(4) 0.135(9) 0.078(6) 0.024(4) 0.006(3) 0.025(5)
C1A 0.100(5) 0.126(9) 0.091(5) 0.032(6) 0.018(4) 0.013(6)
C2A 0.119(8) 0.103(9) 0.103(7) 0.004(8) 0.009(6) -0.001(8)
C3A 0.108(8) 0.130(9) 0.109(7) -0.002(7) 0.010(6) 0.008(7)
C5A 0.078(3) 0.106(4) 0.094(3) 0.009(3) 0.006(2) 0.000(3)
C6A 0.075(4) 0.092(4) 0.095(3) 0.013(3) 0.008(3) 0.001(3)
C7A 0.089(6) 0.126(10) 0.105(9) -0.037(9) -0.004(6) 0.012(9)
C8A 0.086(9) 0.144(12) 0.095(10) -0.017(8) 0.008(7) -0.002(8)
C9A 0.083(9) 0.139(9) 0.118(9) -0.019(9) 0.015(6) -0.021(9)
C10A 0.067(6) 0.129(8) 0.116(7) -0.035(6) 0.011(6) -0.020(6)
C11A 0.076(7) 0.112(9) 0.128(8) -0.020(7) -0.001(6) 0.014(7)
C12A 0.095(7) 0.127(11) 0.108(7) -0.027(8) 0.001(6) -0.002(8)
C13A 0.081(5) 0.088(7) 0.140(8) -0.009(6) 0.028(6) -0.013(6)
C14A 0.108(6) 0.088(6) 0.096(5) -0.012(4) 0.017(4) 0.014(5)
C15A 0.107(5) 0.093(5) 0.094(4) -0.006(4) 0.013(3) 0.007(4)
C16A 0.090(4) 0.084(4) 0.093(4) 0.001(4) 0.018(3) 0.004(4)
C17A 0.078(4) 0.071(4) 0.096(4) -0.002(3) 0.014(4) 0.000(3)
C18A 0.088(8) 0.152(12) 0.129(8) -0.028(8) 0.023(6) 0.013(7)
O1B 0.103(4) 0.135(9) 0.078(6) 0.024(4) 0.006(3) 0.025(5)
C1B 0.100(5) 0.126(9) 0.091(5) 0.032(6) 0.018(4) 0.013(6)
C2B 0.114(10) 0.094(10) 0.080(8) -0.011(7) 0.037(7) -0.008(9)
C3B 0.113(10) 0.083(8) 0.063(7) -0.022(7) 0.017(7) -0.027(8)
C5B 0.078(3) 0.106(4) 0.094(3) 0.009(3) 0.006(2) 0.000(3)
C6B 0.075(4) 0.092(4) 0.095(3) 0.013(3) 0.008(3) 0.001(3)
C7B 0.095(9) 0.100(11) 0.081(8) -0.018(8) 0.006(7) -0.015(9)
C8B 0.077(9) 0.118(11) 0.074(12) -0.021(11) 0.012(8) -0.017(10)
C9B 0.076(12) 0.144(11) 0.094(9) -0.020(10) 0.024(8) -0.005(12)
C10B 0.073(10) 0.132(10) 0.121(9) -0.031(9) 0.008(8) -0.012(9)
C11B 0.088(11) 0.138(13) 0.118(11) -0.018(11) 0.000(9) 0.001(11)
C12B 0.097(11) 0.116(15) 0.125(11) -0.015(11) 0.003(10) -0.003(12)
C13B 0.081(5) 0.088(7) 0.140(8) -0.009(6) 0.028(6) -0.013(6)
C14B 0.107(6) 0.095(7) 0.105(6) -0.017(6) 0.019(5) 0.007(6)
C15B 0.107(5) 0.091(6) 0.098(4) -0.010(5) 0.014(4) 0.008(5)
C16B 0.098(5) 0.088(5) 0.097(4) 0.003(4) 0.013(4) 0.004(5)
C17B 0.082(4) 0.079(4) 0.095(4) 0.004(4) 0.014(4) 0.000(4)
C18B 0.088(8) 0.152(12) 0.129(8) -0.028(8) 0.023(6) 0.013(7)

loop_
_atom_type_symbol
_atom_type_description
_atom_type_scat_dispersion_real
_atom_type_scat_dispersion_imag
_atom_type_scat_source
C C 0.0137 0.0067 'International Tables Vol C Tables 4.2.6.8 and 6.1.1.4'
H H 0.0000 0.0000 'International Tables Vol C Tables 4.2.6.8 and 6.1.1.4'
Cl Cl 0.3281 0.5435 'International Tables Vol C Tables 4.2.6.8 and 6.1.1.4'
N N 0.0241 0.0134 'International Tables Vol C Tables 4.2.6.8 and 6.1.1.4'
O O 0.0389 0.0241 'International Tables Vol C Tables 4.2.6.8 and 6.1.1.4'

loop_
_geom_angle_atom_site_label_1
_geom_angle_atom_site_label_2
_geom_angle_atom_site_label_3
_geom_angle
_geom_angle_site_symmetry_1
_geom_angle_site_symmetry_3
C6A N1 H1A 107.0 . .
C13A N1 H1A 107.0 . .
C13A N1 C6A 111.8(9) . .
C17A N1 H1A 107.0 . .
C17A N1 C6A 114.1(8) . .
C17A N1 C13A 109.6(10) . .
C6B N1 H1B 108.5 . .
C6B N1 C13B 100.5(12) . .
C13B N1 H1B 108.5 . .
C17B N1 H1B 108.5 . .
C17B N1 C6B 116.0(13) . .
C17B N1 C13B 114.4(17) . .
H4AA C4 H4AB 109.5 . .
H4BC C4 H4BD 105.9 . .
O1A C4 H4AA 111.7 . .
O1A C4 H4AB 111.7 . .
O1A C4 C5A 100.1(9) . .
C5A C4 H4AA 111.7 . .
C5A C4 H4AB 111.7 . .
O1B C4 H4BC 105.1 . .
O1B C4 H4BD 105.1 . .
O1B C4 C5B 128.6(15) . .
C5B C4 H4BC 105.1 . .
C5B C4 H4BD 105.1 . .
C1A O1A C4 103.9(8) . .
O1A C1A H1AA 110.5 . .
O1A C1A H1AB 110.5 . .
O1A C1A C2A 106.1(10) . .
H1AA C1A H1AB 108.7 . .
C2A C1A H1AA 110.5 . .
C2A C1A H1AB 110.5 . .
C1A C2A H2AA 109.6 . .
C1A C2A H2AB 109.6 . .
H2AA C2A H2AB 108.1 . .
C3A C2A C1A 110.3(10) . .
C3A C2A H2AA 109.6 . .
C3A C2A H2AB 109.6 . .
C2A C3A H3AA 108.9 . .
C2A C3A H3AB 108.9 . .
C2A C3A C7A 113.2(13) . .
H3AA C3A H3AB 107.8 . .
C7A C3A H3AA 108.9 . .
C7A C3A H3AB 108.9 . .
C4 C5A H5AA 110.3 . .
C4 C5A H5AB 110.3 . .
H5AA C5A H5AB 108.5 . .
C6A C5A C4 107.3(13) . .
C6A C5A H5AA 110.3 . .
C6A C5A H5AB 110.3 . .
N1 C6A C5A 111.3(13) . .
N1 C6A H6AA 109.4 . .
N1 C6A H6AB 109.4 . .
C5A C6A H6AA 109.4 . .
C5A C6A H6AB 109.4 . .
H6AA C6A H6AB 108.0 . .
C8A C7A C3A 113.8(10) . .
C8A C7A C12A 120.0 . .
C12A C7A C3A 126.1(10) . .
C7A C8A H8A 120.0 . .
C9A C8A C7A 120.0 . .
C9A C8A H8A 120.0 . .
C8A C9A H9A 120.0 . .
C10A C9A C8A 120.0 . .
C10A C9A H9A 120.0 . .
C9A C10A C11A 120.0 . .
C9A C10A C18A 121.1(13) . .
C11A C10A C18A 118.7(14) . .
C10A C11A H11A 120.0 . .
C12A C11A C10A 120.0 . .
C12A C11A H11A 120.0 . .
C7A C12A H12A 120.0 . .
C11A C12A C7A 120.0 . .
C11A C12A H12A 120.0 . .
N1 C13A H13A 108.0 . .
N1 C13A H13B 108.0 . .
N1 C13A C14A 117.3(11) . .
H13A C13A H13B 107.2 . .
C14A C13A H13A 108.0 . .
C14A C13A H13B 108.0 . .
C13A C14A H14A 109.9 . .
C13A C14A H14B 109.9 . .
H14A C14A H14B 108.3 . .
C15A C14A C13A 108.7(11) . .
C15A C14A H14A 109.9 . .
C15A C14A H14B 109.9 . .
C14A C15A H15A 108.9 . .
C14A C15A H15B 108.9 . .
C14A C15A C16A 113.5(10) . .
H15A C15A H15B 107.7 . .
C16A C15A H15A 108.9 . .
C16A C15A H15B 108.9 . .
C15A C16A H16A 109.1 . .
C15A C16A H16B 109.1 . .
C15A C16A C17A 112.6(9) . .
H16A C16A H16B 107.8 . .
C17A C16A H16A 109.1 . .
C17A C16A H16B 109.1 . .
N1 C17A C16A 111.4(9) . .
N1 C17A H17A 109.4 . .
N1 C17A H17B 109.4 . .
C16A C17A H17A 109.4 . .
C16A C17A H17B 109.4 . .
H17A C17A H17B 108.0 . .
C10A C18A H18A 109.5 . .
C10A C18A H18B 109.5 . .
C10A C18A H18C 109.5 . .
H18A C18A H18B 109.5 . .
H18A C18A H18C 109.5 . .
H18B C18A H18C 109.5 . .
C1B O1B C4 115.1(14) . .
O1B C1B H1BA 109.9 . .
O1B C1B H1BB 109.9 . .
O1B C1B C2B 108.7(15) . .
H1BA C1B H1BB 108.3 . .
C2B C1B H1BA 109.9 . .
C2B C1B H1BB 109.9 . .
C1B C2B H2BA 110.2 . .
C1B C2B H2BB 110.2 . .
C1B C2B C3B 107.5(14) . .
H2BA C2B H2BB 108.5 . .
C3B C2B H2BA 110.2 . .
C3B C2B H2BB 110.2 . .
C2B C3B H3BA 108.7 . .
C2B C3B H3BB 108.7 . .
H3BA C3B H3BB 107.6 . .
C7B C3B C2B 114.0(16) . .
C7B C3B H3BA 108.7 . .
C7B C3B H3BB 108.7 . .
C4 C5B H5BA 108.6 . .
C4 C5B H5BB 108.6 . .
C4 C5B C6B 115(2) . .
H5BA C5B H5BB 107.5 . .
C6B C5B H5BA 108.6 . .
C6B C5B H5BB 108.6 . .
N1 C6B C5B 112(3) . .
N1 C6B H6BA 109.1 . .
N1 C6B H6BB 109.1 . .
C5B C6B H6BA 109.1 . .
C5B C6B H6BB 109.1 . .
H6BA C6B H6BB 107.8 . .
C8B C7B C3B 113.4(16) . .
C8B C7B C12B 120.0 . .
C12B C7B C3B 126.6(16) . .
C7B C8B H8B 120.0 . .
C7B C8B C9B 120.0 . .
C9B C8B H8B 120.0 . .
C8B C9B H9B 120.0 . .
C10B C9B C8B 120.0 . .
C10B C9B H9B 120.0 . .
C9B C10B C11B 120.0 . .
C9B C10B C18B 118(2) . .
C11B C10B C18B 122(2) . .
C10B C11B H11B 120.0 . .
C12B C11B C10B 120.0 . .
C12B C11B H11B 120.0 . .
C7B C12B H12B 120.0 . .
C11B C12B C7B 120.0 . .
C11B C12B H12B 120.0 . .
N1 C13B H13C 110.6 . .
N1 C13B H13D 110.6 . .
H13C C13B H13D 108.7 . .
C14B C13B N1 105.8(15) . .
C14B C13B H13C 110.6 . .
C14B C13B H13D 110.6 . .
C13B C14B H14C 110.2 . .
C13B C14B H14D 110.2 . .
C13B C14B C15B 107.6(18) . .
H14C C14B H14D 108.5 . .
C15B C14B H14C 110.2 . .
C15B C14B H14D 110.2 . .
C14B C15B H15C 109.8 . .
C14B C15B H15D 109.8 . .
H15C C15B H15D 108.2 . .
C16B C15B C14B 109.5(15) . .
C16B C15B H15C 109.8 . .
C16B C15B H15D 109.8 . .
C15B C16B H16C 110.4 . .
C15B C16B H16D 110.4 . .
C15B C16B C17B 106.7(17) . .
H16C C16B H16D 108.6 . .
C17B C16B H16C 110.4 . .
C17B C16B H16D 110.4 . .
N1 C17B C16B 107.4(15) . .
N1 C17B H17C 110.2 . .
N1 C17B H17D 110.2 . .
C16B C17B H17C 110.2 . .
C16B C17B H17D 110.2 . .
H17C C17B H17D 108.5 . .
C10B C18B H18D 109.5 . .
C10B C18B H18E 109.5 . .
C10B C18B H18F 109.5 . .
H18D C18B H18E 109.5 . .
H18D C18B H18F 109.5 . .
H18E C18B H18F 109.5 . .

loop_
_geom_bond_atom_site_label_1
_geom_bond_atom_site_label_2
_geom_bond_distance
_geom_bond_site_symmetry_2
N1 H1A 0.9900 .
N1 H1B 0.9900 .
N1 C6A 1.51(2) .
N1 C13A 1.503(14) .
N1 C17A 1.501(14) .
N1 C6B 1.47(4) .
N1 C13B 1.53(2) .
N1 C17B 1.458(19) .
C4 H4AA 0.9800 .
C4 H4AB 0.9800 .
C4 H4BC 0.9800 .
C4 H4BD 0.9800 .
C4 O1A 1.390(7) .
C4 C5A 1.541(14) .
C4 O1B 1.390(7) .
C4 C5B 1.493(17) .
O1A C1A 1.388(7) .
C1A H1AA 0.9800 .
C1A H1AB 0.9800 .
C1A C2A 1.544(6) .
C2A H2AA 0.9800 .
C2A H2AB 0.9800 .
C2A C3A 1.500(18) .
C3A H3AA 0.9800 .
C3A H3AB 0.9800 .
C3A C7A 1.517(11) .
C5A H5AA 0.9800 .
C5A H5AB 0.9800 .
C5A C6A 1.52(2) .
C6A H6AA 0.9800 .
C6A H6AB 0.9800 .
C7A C8A 1.3900 .
C7A C12A 1.3900 .
C8A H8A 0.9400 .
C8A C9A 1.3900 .
C9A H9A 0.9400 .
C9A C10A 1.3900 .
C10A C11A 1.3900 .
C10A C18A 1.511(15) .
C11A H11A 0.9400 .
C11A C12A 1.3900 .
C12A H12A 0.9400 .
C13A H13A 0.9800 .
C13A H13B 0.9800 .
C13A C14A 1.515(7) .
C14A H14A 0.9800 .
C14A H14B 0.9800 .
C14A C15A 1.515(7) .
C15A H15A 0.9800 .
C15A H15B 0.9800 .
C15A C16A 1.516(7) .
C16A H16A 0.9800 .
C16A H16B 0.9800 .
C16A C17A 1.516(7) .
C17A H17A 0.9800 .
C17A H17B 0.9800 .
C18A H18A 0.9700 .
C18A H18B 0.9700 .
C18A H18C 0.9700 .
O1B C1B 1.389(7) .
C1B H1BA 0.9800 .
C1B H1BB 0.9800 .
C1B C2B 1.545(6) .
C2B H2BA 0.9800 .
C2B H2BB 0.9800 .
C2B C3B 1.55(3) .
C3B H3BA 0.9800 .
C3B H3BB 0.9800 .
C3B C7B 1.517(11) .
C5B H5BA 0.9800 .
C5B H5BB 0.9800 .
C5B C6B 1.50(2) .
C6B H6BA 0.9800 .
C6B H6BB 0.9800 .
C7B C8B 1.3900 .
C7B C12B 1.3900 .
C8B H8B 0.9400 .
C8B C9B 1.3900 .
C9B H9B 0.9400 .
C9B C10B 1.3900 .
C10B C11B 1.3900 .
C10B C18B 1.53(2) .
C11B H11B 0.9400 .
C11B C12B 1.3900 .
C12B H12B 0.9400 .
C13B H13C 0.9800 .
C13B H13D 0.9800 .
C13B C14B 1.521(10) .
C14B H14C 0.9800 .
C14B H14D 0.9800 .
C14B C15B 1.522(10) .
C15B H15C 0.9800 .
C15B H15D 0.9800 .
C15B C16B 1.521(10) .
C16B H16C 0.9800 .
C16B H16D 0.9800 .
C16B C17B 1.522(10) .
C17B H17C 0.9800 .
C17B H17D 0.9800 .
C18B H18D 0.9700 .
C18B H18E 0.9700 .
C18B H18F 0.9700 .

loop_
_geom_hbond_atom_site_label_D
_geom_hbond_atom_site_label_H
_geom_hbond_atom_site_label_A
_geom_hbond_distance_DH
_geom_hbond_distance_HA
_geom_hbond_distance_DA
_geom_hbond_angle_DHA
_geom_hbond_site_symmetry_A
_geom_hbond_publ_flag
N1 H1A Cl2 0.99 2.13 3.116(5) 177.8 . yes

loop_
_geom_torsion_atom_site_label_1
_geom_torsion_atom_site_label_2
_geom_torsion_atom_site_label_3
_geom_torsion_atom_site_label_4
_geom_torsion
_geom_torsion_site_symmetry_1
_geom_torsion_site_symmetry_2
_geom_torsion_site_symmetry_3
_geom_torsion_site_symmetry_4
N1 C13A C14A C15A -51(2) . . . .
N1 C13B C14B C15B -59(3) . . . .
C4 O1A C1A C2A 169.2(17) . . . .
C4 C5A C6A N1 -168.3(10) . . . .
C4 O1B C1B C2B -177(3) . . . .
C4 C5B C6B N1 -178.3(19) . . . .
O1A C4 C5A C6A -81.6(18) . . . .
O1A C1A C2A C3A -177.0(18) . . . .
C1A C2A C3A C7A -179.3(16) . . . .
C2A C3A C7A C8A -179.5(13) . . . .
C2A C3A C7A C12A 4(2) . . . .
C3A C7A C8A C9A -176.6(15) . . . .
C3A C7A C12A C11A 176.2(17) . . . .
C5A C4 O1A C1A 178.6(16) . . . .
C6A N1 C13A C14A -178.4(15) . . . .
C6A N1 C17A C16A -179.7(11) . . . .
C7A C8A C9A C10A 0.0 . . . .
C8A C7A C12A C11A 0.0 . . . .
C8A C9A C10A C11A 0.0 . . . .
C8A C9A C10A C18A -176(2) . . . .
C9A C10A C11A C12A 0.0 . . . .
C10A C11A C12A C7A 0.0 . . . .
C12A C7A C8A C9A 0.0 . . . .
C13A N1 C6A C5A 175.1(14) . . . .
C13A N1 C17A C16A -53.5(16) . . . .
C13A C14A C15A C16A 48.8(18) . . . .
C14A C15A C16A C17A -53.4(16) . . . .
C15A C16A C17A N1 55.1(16) . . . .
C17A N1 C6A C5A -59.9(17) . . . .
C17A N1 C13A C14A 54(2) . . . .
C18A C10A C11A C12A 176(2) . . . .
O1B C4 C5B C6B -25(4) . . . .
O1B C1B C2B C3B -82(3) . . . .
C1B C2B C3B C7B -168(2) . . . .
C2B C3B C7B C8B 80(2) . . . .
C2B C3B C7B C12B -101(2) . . . .
C3B C7B C8B C9B 179(2) . . . .
C3B C7B C12B C11B -179(2) . . . .
C5B C4 O1B C1B 152(3) . . . .
C6B N1 C13B C14B -174(2) . . . .
C6B N1 C17B C16B -178.3(18) . . . .
C7B C8B C9B C10B 0.0 . . . .
C8B C7B C12B C11B 0.0 . . . .
C8B C9B C10B C11B 0.0 . . . .
C8B C9B C10B C18B 177(4) . . . .
C9B C10B C11B C12B 0.0 . . . .
C10B C11B C12B C7B 0.0 . . . .
C12B C7B C8B C9B 0.0 . . . .
C13B N1 C6B C5B 132(3) . . . .
C13B N1 C17B C16B -62(3) . . . .
C13B C14B C15B C16B 65(2) . . . .
C14B C15B C16B C17B -65(2) . . . .
C15B C16B C17B N1 61(3) . . . .
C17B N1 C6B C5B -104(3) . . . .
C17B N1 C13B C14B 61(3) . . . .
C18B C10B C11B C12B -177(4) . . . .

loop_
_twin_individual_id
_twin_individual_mass_fraction_refined
1 0.93(7)
2 0.07(7)

_cod_database_fobs_code 4519488
